data_2012276
loop_
_publ_author_name
'Carlo Castellari'
'Fabio Comelli'
'Stefano Ottani'

_publ_section_title
;
 Anti-inflammatory drugs. X. Hydrated pyrrolidinium
 {2-[(2,6-dichlorophenyl)amino]phenyl}acetate
 (HP&#x00B7;D&#x00B7;H~2~O)
;
_journal_issue 10
_journal_name_full 'Acta Crystallographica Section C'
_journal_page_first 1182
_journal_page_last 1183
_journal_paper_doi 10.1107/S0108270101010022
_journal_volume 57
_journal_year 2001
_chemical_formula_iupac 'C4 H10 N 1+, C14 H10 Cl2 N O2 1-, H2 O'
_chemical_formula_moiety 'C4 H10 N 1+, C14 H10 Cl2 N O2 1-, H2 O'
_chemical_formula_sum 'C18 H22 Cl2 N2 O3'
_chemical_formula_weight 385.28
_chemical_name_systematic
;
?
;
_space_group_IT_number 14
_symmetry_cell_setting monoclinic
_symmetry_space_group_name_Hall '-P 2ybc'
_symmetry_space_group_name_H-M 'P 1 21/c 1'
_audit_creation_method SHELXL
_cell_angle_alpha 90.00
_cell_angle_beta 93.1340(10)
_cell_angle_gamma 90.00
_cell_formula_units_Z 4
_cell_length_a 18.9631(7)
_cell_length_b 9.6845(3)
_cell_length_c 10.0505(4)
_cell_measurement_reflns_used 5166
_cell_measurement_temperature 293(2)
_cell_measurement_theta_max 26.08
_cell_measurement_theta_min 2.45
_cell_volume 1843.00(12)
_computing_cell_refinement SMART
_computing_data_collection 'SMART (Bruker, 1998)'
_computing_data_reduction 'SAINT-Plus (Bruker, 1999)'
_computing_molecular_graphics 'ORTEPII (Johnson, 1976)'
_computing_structure_refinement 'SHELXL93 (Sheldrick, 1993)'
_computing_structure_solution 'SHELXS86 (Sheldrick, 1990)'
_diffrn_ambient_temperature 293(2)
_diffrn_measured_fraction_theta_full .939
_diffrn_measured_fraction_theta_max .939
_diffrn_measurement_device 'Bruker SMART 2000 CDD'
_diffrn_measurement_method /w
_diffrn_radiation_monochromator graphite
_diffrn_radiation_source 'fine-focus sealed tube'
_diffrn_radiation_type MoK\a
_diffrn_radiation_wavelength .71073
_diffrn_reflns_av_R_equivalents .0866
_diffrn_reflns_av_sigmaI/netI .0632
_diffrn_reflns_limit_h_max 22
_diffrn_reflns_limit_h_min -22
_diffrn_reflns_limit_k_max 11
_diffrn_reflns_limit_k_min -11
_diffrn_reflns_limit_l_max 11
_diffrn_reflns_limit_l_min -11
_diffrn_reflns_number 17027
_diffrn_reflns_theta_full 25.01
_diffrn_reflns_theta_max 25.01
_diffrn_reflns_theta_min 1.08
_diffrn_standards_decay_% <2
_diffrn_standards_interval_count 20
_diffrn_standards_number 112
_exptl_absorpt_coefficient_mu .372
_exptl_absorpt_correction_type none
_exptl_crystal_colour colourless
_exptl_crystal_density_diffrn 1.389
_exptl_crystal_density_meas ?
_exptl_crystal_description blocks
_exptl_crystal_F_000 808
_exptl_crystal_size_max .5
_exptl_crystal_size_mid .5
_exptl_crystal_size_min .4
_refine_diff_density_max .287
_refine_diff_density_min -.297
_refine_ls_extinction_coef .0047(10)
_refine_ls_extinction_method SHELXL97
_refine_ls_goodness_of_fit_ref .893
_refine_ls_hydrogen_treatment mixed
_refine_ls_matrix_type full
_refine_ls_number_parameters 247
_refine_ls_number_reflns 3244
_refine_ls_number_restraints 32
_refine_ls_restrained_S_all .891
_refine_ls_R_factor_all .0698
_refine_ls_R_factor_gt .0409
_refine_ls_shift/su_max .037
_refine_ls_shift/su_mean .002
_refine_ls_structure_factor_coef Fsqd
_refine_ls_weighting_details 'calc w = 1/[\s^2^(Fo^2^)+(0.0776P)^2^] where P = (Fo^2^+2Fc^2^)/3'
_refine_ls_weighting_scheme sigma
_refine_ls_wR_factor_ref .1052
_reflns_number_gt 2046
_reflns_number_total 3244
_reflns_threshold_expression I>2\s(I)
_cod_data_source_file na1521.cif
_cod_data_source_block I
_cod_depositor_comments
;
The following automatic conversions were performed:

'_exptl_crystal_density_meas' value 'not measured' was changed to '?'
- the value is perceived as not measured.

Automatic conversion script
Id: cif_fix_values 3008 2015-01-20 13:52:24Z robertas 
;
_cod_original_cell_volume 1842.99(12)
_cod_original_sg_symbol_H-M 'P 21/c'
_cod_database_code 2012276
_cod_database_fobs_code 2012276

loop_
_symmetry_equiv_pos_as_xyz
'x, y, z'
'-x, y+1/2, -z+1/2'
'-x, -y, -z'
'x, -y-1/2, z-1/2'

loop_
_atom_site_label
_atom_site_fract_x
_atom_site_fract_y
_atom_site_fract_z
_atom_site_U_iso_or_equiv
_atom_site_adp_type
_atom_site_calc_flag
_atom_site_refinement_flags
_atom_site_occupancy
_atom_site_disorder_assembly
_atom_site_disorder_group
_atom_site_type_symbol
Cl1 .25198(4) .69551(7) 1.01753(8) .0610(3) Uani d D 1 . . Cl
Cl2 .04070(4) .45113(7) .71787(7) .0515(2) Uani d D 1 . . Cl
O1 .34634(9) .45728(19) .81873(19) .0555(5) Uani d . 1 . . O
O2 .40697(9) .36771(19) .65867(19) .0535(5) Uani d . 1 . . O
N1 .19438(11) .4871(2) .8218(2) .0429(6) Uani d D 1 . . N
H1 .2406(10) .516(3) .835(3) .061(9) Uiso d D 1 . . H
C1 .19075(12) .3413(2) .8098(2) .0357(6) Uani d D 1 . . C
C2 .23255(12) .2770(2) .7167(2) .0374(6) Uani d D 1 . . C
C3 .22812(14) .1350(3) .7035(3) .0471(7) Uani d D 1 . . C
H2 .2554 .0911 .6421 .057 Uiso calc RD 1 . . H
C4 .18420(15) .0564(3) .7793(3) .0539(8) Uani d D 1 . . C
H3 .1815 -.0388 .7676 .065 Uiso calc RD 1 . . H
C5 .14485(14) .1205(3) .8715(3) .0477(7) Uani d D 1 . . C
H4 .1160 .0684 .9240 .057 Uiso calc RD 1 . . H
C6 .14786(13) .2615(3) .8868(3) .0422(7) Uani d D 1 . . C
H5 .1208 .3039 .9495 .051 Uiso calc RD 1 . . H
C7 .14377(13) .5670(2) .8811(2) .0362(6) Uani d D 1 . . C
C8 .16313(13) .6694(2) .9756(3) .0398(6) Uani d D 1 . . C
C9 .11463(15) .7520(3) 1.0338(3) .0468(7) Uani d D 1 . . C
H6 .1296 .8196 1.0946 .056 Uiso calc RD 1 . . H
C10 .04396(15) .7343(3) 1.0017(3) .0499(7) Uani d D 1 . . C
H7 .0108 .7861 1.0447 .060 Uiso calc RD 1 . . H
C11 .02229(14) .6398(3) .9060(3) .0465(7) Uani d D 1 . . C
H8 -.0255 .6299 .8821 .056 Uiso calc RD 1 . . H
C12 .07158(13) .5594(2) .8453(3) .0382(6) Uani d D 1 . . C
C13 .28123(13) .3583(3) .6333(3) .0417(6) Uani d . 1 . . C
H9 .2573 .4418 .6021 .050 Uiso calc R 1 . . H
H10 .2920 .3041 .5558 .050 Uiso calc R 1 . . H
C14 .35001(13) .3975(2) .7094(3) .0386(6) Uani d . 1 . . C
N2 .46860(12) -.0400(2) .7225(2) .0427(6) Uani d D 1 . . N
H11 .5147(9) -.061(3) .748(3) .081(11) Uiso d D 1 . . H
H12 .4678(15) .019(2) .651(2) .068(10) Uiso d D 1 . . H
C15 .42941(15) -.1684(3) .6865(3) .0599(8) Uani d D 1 . . C
H13 .3949 -.1519 .6135 .072 Uiso calc R 1 . . H
H14 .4615 -.2405 .6608 .072 Uiso calc R 1 . . H
C16 .43093(15) .0260(3) .8332(3) .0523(7) Uani d D 1 . . C
H15 .4644 .0558 .9038 .063 Uiso calc R 1 . . H
H16 .4041 .1055 .8006 .063 Uiso calc R 1 . . H
C17 .38306(19) -.0818(3) .8827(4) .0765(10) Uani d D 1 . . C
H17 .3934 -.0980 .9770 .092 Uiso calc R 1 . . H
H18 .3342 -.0525 .8698 .092 Uiso calc R 1 . . H
C18 .3948(2) -.2069(3) .8072(4) .0963(14) Uani d D 1 . . C
H19 .3501 -.2520 .7841 .116 Uiso calc R 1 . . H
H20 .4244 -.2704 .8599 .116 Uiso calc R 1 . . H
O1W .43925(11) .1397(2) .5139(2) .0588(6) Uani d DU 1 . . O
H1W .420(2) .213(3) .559(4) .129(16) Uiso d D 1 . . H
H2W .4037(16) .103(3) .455(3) .088(12) Uiso d D 1 . . H

loop_
_atom_site_aniso_label
_atom_site_aniso_U_11
_atom_site_aniso_U_22
_atom_site_aniso_U_33
_atom_site_aniso_U_12
_atom_site_aniso_U_13
_atom_site_aniso_U_23
Cl1 .0400(4) .0557(5) .0869(6) -.0110(3) -.0001(4) -.0104(4)
Cl2 .0463(4) .0494(4) .0577(5) -.0002(3) -.0069(3) -.0046(3)
O1 .0388(11) .0678(13) .0599(14) -.0002(9) .0013(9) -.0248(11)
O2 .0279(11) .0727(13) .0604(13) .0006(9) .0057(9) -.0145(10)
N1 .0315(13) .0347(12) .0639(16) -.0024(10) .0137(11) -.0058(11)
C1 .0267(14) .0337(14) .0466(16) -.0006(11) .0000(12) .0009(12)
C2 .0274(14) .0404(15) .0439(16) -.0019(11) -.0028(12) -.0035(12)
C3 .0420(17) .0459(17) .0532(18) .0015(13) .0013(14) -.0100(14)
C4 .0532(19) .0350(15) .073(2) -.0016(14) -.0033(16) -.0029(15)
C5 .0410(17) .0400(16) .061(2) -.0046(13) -.0045(14) .0089(14)
C6 .0336(15) .0426(16) .0507(17) .0013(12) .0041(13) .0012(13)
C7 .0339(15) .0311(13) .0443(16) .0013(11) .0085(12) .0073(12)
C8 .0328(15) .0340(14) .0528(17) -.0039(11) .0061(12) .0035(12)
C9 .0521(19) .0366(14) .0520(18) -.0009(13) .0069(14) -.0034(13)
C10 .0460(18) .0452(17) .060(2) .0126(13) .0125(15) .0005(15)
C11 .0362(16) .0435(16) .0601(19) .0051(13) .0049(14) .0047(14)
C12 .0374(15) .0330(14) .0444(16) .0005(11) .0045(12) .0016(12)
C13 .0308(14) .0509(16) .0438(16) .0020(12) .0042(12) -.0009(13)
C14 .0317(15) .0355(14) .0484(17) .0016(11) .0017(12) .0028(13)
N2 .0350(14) .0495(14) .0436(14) -.0021(11) .0026(11) .0035(12)
C15 .0507(19) .0571(18) .072(2) -.0047(15) .0051(16) -.0194(16)
C16 .062(2) .0486(17) .0474(17) -.0001(14) .0073(15) -.0053(14)
C17 .080(3) .067(2) .087(3) -.0143(18) .039(2) -.0117(19)
C18 .134(4) .067(2) .092(3) -.047(2) .051(3) -.017(2)
O1W .0595(15) .0687(15) .0479(13) .0180(12) .0003(11) .0010(11)

loop_
_atom_type_symbol
_atom_type_description
_atom_type_scat_dispersion_real
_atom_type_scat_dispersion_imag
_atom_type_scat_source
C C .0033 .0016 'International Tables Vol C Tables 4.2.6.8 and 6.1.1.4'
H H .0000 .0000 'International Tables Vol C Tables 4.2.6.8 and 6.1.1.4'
N N .0061 .0033 'International Tables Vol C Tables 4.2.6.8 and 6.1.1.4'
O O .0106 .0060 'International Tables Vol C Tables 4.2.6.8 and 6.1.1.4'
Cl Cl .1484 .1585 'International Tables Vol C Tables 4.2.6.8 and 6.1.1.4'

loop_
_geom_angle_atom_site_label_1
_geom_angle_atom_site_label_2
_geom_angle_atom_site_label_3
_geom_angle
_geom_angle_publ_flag
C7 N1 C1 123.9(2) ?
C7 N1 H1 116.4(17) ?
C1 N1 H1 110.5(17) ?
C6 C1 C2 119.5(2) ?
C6 C1 N1 122.3(2) ?
C2 C1 N1 118.1(2) ?
C3 C2 C1 118.1(2) ?
C3 C2 C13 120.2(2) ?
C1 C2 C13 121.7(2) ?
C2 C3 C4 121.9(3) ?
C2 C3 H2 119.0 ?
C4 C3 H2 119.0 ?
C5 C4 C3 119.2(3) ?
C5 C4 H3 120.4 ?
C3 C4 H3 120.4 ?
C4 C5 C6 120.3(3) ?
C4 C5 H4 119.8 ?
C6 C5 H4 119.8 ?
C5 C6 C1 120.9(3) ?
C5 C6 H5 119.6 ?
C1 C6 H5 119.6 ?
N1 C7 C12 123.3(2) ?
N1 C7 C8 121.3(2) ?
C12 C7 C8 115.2(2) ?
C9 C8 C7 122.8(2) ?
C9 C8 Cl1 118.4(2) ?
C7 C8 Cl1 118.76(19) ?
C10 C9 C8 119.7(3) ?
C10 C9 H6 120.2 ?
C8 C9 H6 120.2 ?
C9 C10 C11 119.9(3) ?
C9 C10 H7 120.0 ?
C11 C10 H7 120.0 ?
C10 C11 C12 120.0(3) ?
C10 C11 H8 120.0 ?
C12 C11 H8 120.0 ?
C11 C12 C7 122.2(2) ?
C11 C12 Cl2 117.2(2) ?
C7 C12 Cl2 120.55(19) ?
C2 C13 C14 112.7(2) ?
C2 C13 H9 109.1 ?
C14 C13 H9 109.1 ?
C2 C13 H10 109.1 ?
C14 C13 H10 109.1 ?
H9 C13 H10 107.8 ?
O1 C14 O2 123.8(2) y
O1 C14 C13 118.1(2) ?
O2 C14 C13 118.2(2) ?
C15 N2 C16 106.6(2) y
C15 N2 H11 109.8(18) ?
C16 N2 H11 112(2) ?
C15 N2 H12 110.3(18) ?
C16 N2 H12 109.0(18) ?
H11 N2 H12 109(3) ?
C18 C15 N2 104.7(2) y
C18 C15 H13 110.8 ?
N2 C15 H13 110.8 ?
C18 C15 H14 110.8 ?
N2 C15 H14 110.8 ?
H13 C15 H14 108.9 ?
C17 C16 N2 105.9(2) y
C17 C16 H15 110.6 ?
N2 C16 H15 110.6 ?
C17 C16 H16 110.6 ?
N2 C16 H16 110.6 ?
H15 C16 H16 108.7 ?
C18 C17 C16 107.3(3) y
C18 C17 H17 110.3 ?
C16 C17 H17 110.3 ?
C18 C17 H18 110.3 ?
C16 C17 H18 110.3 ?
H17 C17 H18 108.5 ?
C17 C18 C15 108.0(3) y
C17 C18 H19 110.1 ?
C15 C18 H19 110.1 ?
C17 C18 H20 110.1 ?
C15 C18 H20 110.1 ?
H19 C18 H20 108.4 ?
H1W O1W H2W 108(3) ?

loop_
_geom_bond_atom_site_label_1
_geom_bond_atom_site_label_2
_geom_bond_site_symmetry_2
_geom_bond_distance
_geom_bond_publ_flag
Cl1 C8 . 1.733(3) ?
Cl2 C12 . 1.732(3) ?
O1 C14 . 1.248(3) y
O2 C14 . 1.253(3) y
N1 C7 . 1.391(3) ?
N1 C1 . 1.419(3) ?
N1 H1 . .922(17) ?
C1 C6 . 1.388(3) ?
C1 C2 . 1.405(3) ?
C2 C3 . 1.383(3) ?
C2 C13 . 1.504(3) ?
C3 C4 . 1.387(4) ?
C3 H2 . .9300 ?
C4 C5 . 1.370(4) ?
C4 H3 . .9300 ?
C5 C6 . 1.375(3) ?
C5 H4 . .9300 ?
C6 H5 . .9300 ?
C7 C12 . 1.398(3) ?
C7 C8 . 1.408(3) ?
C8 C9 . 1.374(3) ?
C9 C10 . 1.372(4) ?
C9 H6 . .9300 ?
C10 C11 . 1.374(4) ?
C10 H7 . .9300 ?
C11 C12 . 1.384(3) ?
C11 H8 . .9300 ?
C13 C14 . 1.523(3) ?
C13 H9 . .9700 ?
C13 H10 . .9700 ?
N2 C15 . 1.483(3) y
N2 C16 . 1.498(3) y
N2 H11 . .921(14) ?
N2 H12 . .919(13) ?
C15 C18 . 1.458(4) y
C15 H13 . .9700 ?
C15 H14 . .9700 ?
C16 C17 . 1.487(4) y
C16 H15 . .9700 ?
C16 H16 . .9700 ?
C17 C18 . 1.453(4) y
C17 H17 . .9700 ?
C17 H18 . .9700 ?
C18 H19 . .9700 ?
C18 H20 . .9700 ?
O1W H1W . .93(2) ?
O1W H2W . .94(2) ?

loop_
_geom_hbond_atom_site_label_D
_geom_hbond_atom_site_label_H
_geom_hbond_atom_site_label_A
_geom_hbond_site_symmetry_A
_geom_hbond_distance_DH
_geom_hbond_distance_HA
_geom_hbond_distance_DA
_geom_hbond_angle_DHA
N1 H1 Cl1 . .92(2) 2.53(3) 2.983(2) 110(2)
N1 H1 O1 . .92(2) 2.09(3) 2.898(3) 144(2)
O1W H1W O2 . .93(2) 1.83(2) 2.733(3) 164(4)
O1W H2W O1 4_565 .94(2) 1.80(2) 2.730(3) 170(3)
N2 H11 O2 2_646 .920(10) 1.850(10) 2.736(3) 162(3)
N2 H12 O1W . .920(10) 1.86(2) 2.758(2) 164(3)

loop_
_geom_torsion_atom_site_label_1
_geom_torsion_atom_site_label_2
_geom_torsion_atom_site_label_3
_geom_torsion_atom_site_label_4
_geom_torsion
_geom_torsion_publ_flag
C7 N1 C1 C6 -18.2(4) y
C7 N1 C1 C2 162.0(2) ?
C6 C1 C2 C3 1.3(3) ?
N1 C1 C2 C3 -179.0(2) ?
C6 C1 C2 C13 -178.5(2) ?
N1 C1 C2 C13 1.3(3) y
C1 C2 C3 C4 -.2(4) ?
C13 C2 C3 C4 179.6(2) ?
C2 C3 C4 C5 -1.1(4) ?
C3 C4 C5 C6 1.3(4) ?
C4 C5 C6 C1 -.2(4) ?
C2 C1 C6 C5 -1.1(4) ?
N1 C1 C6 C5 179.1(2) ?
C1 N1 C7 C12 -52.4(4) y
C1 N1 C7 C8 132.4(3) ?
N1 C7 C8 C9 178.5(2) ?
C12 C7 C8 C9 3.0(3) ?
N1 C7 C8 Cl1 .2(3) ?
C12 C7 C8 Cl1 -175.39(18) ?
C7 C8 C9 C10 1.2(4) ?
Cl1 C8 C9 C10 179.5(2) ?
C8 C9 C10 C11 -3.8(4) ?
C9 C10 C11 C12 2.2(4) ?
C10 C11 C12 C7 2.3(4) ?
C10 C11 C12 Cl2 -175.8(2) ?
N1 C7 C12 C11 179.9(2) ?
C8 C7 C12 C11 -4.7(4) ?
N1 C7 C12 Cl2 -2.2(3) ?
C8 C7 C12 Cl2 173.28(17) ?
C3 C2 C13 C14 -100.6(3) ?
C1 C2 C13 C14 79.1(3) y
C2 C13 C14 O1 -52.6(3) y
C2 C13 C14 O2 127.4(2) ?
C16 N2 C15 C18 -25.6(3) ?
C15 N2 C16 C17 14.5(3) ?
N2 C16 C17 C18 2.2(4) ?
C16 C17 C18 C15 -18.6(5) ?
N2 C15 C18 C17 27.5(4) ?

loop_
_cod_related_entry_id
_cod_related_entry_database
_cod_related_entry_code
1 ChemSpider 21135107
